data_2242676
loop_
_publ_author_name
'Sapari, Suhaila'
'Wong, Sheryn'
'Ngatiman, Mohammad Fadzlee'
'Misral, Huda'
'Hasbullah, Siti Aishah'

_publ_section_title
;
 Crystal structure and Hirshfeld analysis of
 2-[bis(1-methyl-1<i>H</i>-indol-3-yl)methyl]benzoic acid
;
_journal_coeditor_code HB7773
_journal_issue 11
_journal_name_full 'Acta Crystallographica Section E'
_journal_page_first 1580
_journal_page_last 1583
_journal_paper_doi 10.1107/S2056989018014160
_journal_volume 74
_journal_year 2018
_chemical_formula_iupac 'C26 H22 N2 O2'
_chemical_formula_moiety 'C26 H22 N2 O2'
_chemical_formula_sum 'C26 H22 N2 O2'
_chemical_formula_weight 394.45
_chemical_name_systematic
;
2-[Bis(1-methyl-1<i>H</i>-indol-3-yl)methyl]benzoic acid
;
_space_group_crystal_system triclinic
_space_group_IT_number 2
_space_group_name_Hall '-P 1'
_space_group_name_H-M_alt 'P -1'
_symmetry_space_group_name_Hall '-P 1'
_symmetry_space_group_name_H-M 'P -1'
_atom_sites_solution_hydrogens mixed
_atom_sites_solution_primary direct
_audit_creation_method SHELXL-2016/6
_cell_angle_alpha 85.85(2)
_cell_angle_beta 82.38(2)
_cell_angle_gamma 74.57(3)
_cell_formula_units_Z 2
_cell_length_a 8.654(5)
_cell_length_b 10.923(6)
_cell_length_c 10.964(5)
_cell_measurement_reflns_used 8410
_cell_measurement_temperature 293(2)
_cell_measurement_theta_max 27.33
_cell_measurement_theta_min 2.91
_cell_volume 989.5(9)
_computing_cell_refinement
;
SAINT (Bruker, 2016)
;
_computing_data_collection
;
APEX3 (Bruker, 2016)
;
_computing_data_reduction
;
SAINT (Bruker, 2016)
;
_computing_molecular_graphics
;
SHELXTL (Sheldrick, 2008)
;
_computing_publication_material
;
SHELXTL (Sheldrick, 2008), PLATON (Spek, 2009),
<i>OLEX2</i> (Dolomanov <i>et al.</i>,  2009)
and
publCIF (Westrip, 2010)
;
_computing_structure_refinement
;
SHELXL (Sheldrick, 2015b), <i>shelXle</i> (H\"ubschle <i>et al.</i>,
2011)
;
_computing_structure_solution
;
<i>SHELXT2014/5</i> (Sheldrick, 2015a)
;
_diffrn_ambient_temperature 293(2)
_diffrn_measured_fraction_theta_full 0.998
_diffrn_measured_fraction_theta_max 0.993
_diffrn_measurement_device_type 'Bruker PHOTON 100 CMOS'
_diffrn_measurement_method '\f and \w scans'
_diffrn_radiation_type MoK\a
_diffrn_radiation_wavelength 0.71076
_diffrn_reflns_av_R_equivalents 0.1007
_diffrn_reflns_av_unetI/netI 0.0532
_diffrn_reflns_limit_h_max 11
_diffrn_reflns_limit_h_min -11
_diffrn_reflns_limit_k_max 14
_diffrn_reflns_limit_k_min -14
_diffrn_reflns_limit_l_max 14
_diffrn_reflns_limit_l_min -14
_diffrn_reflns_number 37627
_diffrn_reflns_theta_full 25.243
_diffrn_reflns_theta_max 28.404
_diffrn_reflns_theta_min 2.912
_diffrn_source 'fine-focus sealed tube'
_exptl_absorpt_coefficient_mu 0.084
_exptl_absorpt_correction_T_max 0.7457
_exptl_absorpt_correction_T_min 0.5483
_exptl_absorpt_correction_type multi-scan
_exptl_absorpt_process_details
;
(SADABS; Bruker, 2016)
;
_exptl_crystal_colour colourless
_exptl_crystal_density_diffrn 1.324
_exptl_crystal_description block
_exptl_crystal_F_000 416
_exptl_crystal_size_max 0.550
_exptl_crystal_size_mid 0.390
_exptl_crystal_size_min 0.300
_refine_diff_density_max 0.724
_refine_diff_density_min -0.349
_refine_ls_extinction_method none
_refine_ls_goodness_of_fit_ref 1.032
_refine_ls_hydrogen_treatment mixed
_refine_ls_matrix_type full
_refine_ls_number_parameters 277
_refine_ls_number_reflns 4929
_refine_ls_number_restraints 1
_refine_ls_restrained_S_all 1.032
_refine_ls_R_factor_all 0.1194
_refine_ls_R_factor_gt 0.0692
_refine_ls_shift/su_max 0.000
_refine_ls_shift/su_mean 0.000
_refine_ls_structure_factor_coef Fsqd
_refine_ls_weighting_details 'w=1/[\s^2^(Fo^2^)+(0.0831P)^2^+0.5551P] where P=(Fo^2^+2Fc^2^)/3'
_refine_ls_weighting_scheme calc
_refine_ls_wR_factor_gt 0.1621
_refine_ls_wR_factor_ref 0.1904
_reflns_number_gt 3077
_reflns_number_total 4929
_reflns_threshold_expression 'I > 2\s(I)'
_cod_data_source_file hb7773sup1.cif
_cod_data_source_block I
_cod_original_cell_volume 989.4(9)
_cod_database_code 2242676
_shelx_space_group_comment
;
The symmetry employed for this shelxl refinement is uniquely defined
by the following loop, which should always be used as a source of
symmetry information in preference to the above space-group names.
They are only intended as comments.
;
_shelx_estimated_absorpt_t_min 0.955
_shelx_estimated_absorpt_t_max 0.975

loop_
_space_group_symop_operation_xyz
'x, y, z'
'-x, -y, -z'

loop_
_atom_site_type_symbol
_atom_site_label
_atom_site_fract_x
_atom_site_fract_y
_atom_site_fract_z
_atom_site_U_iso_or_equiv
_atom_site_adp_type
_atom_site_calc_flag
_atom_site_occupancy
O O1 0.1286(3) 0.9468(2) 0.8786(2) 0.0672(6) Uani d 1
C C1 0.0635(3) 0.8626(2) 0.8846(2) 0.0418(6) Uani d 1
H H3O -0.070(8) 0.925(3) 1.005(6) 0.20(3) Uiso d 1
C C26 0.8219(3) 0.8016(3) 0.3643(3) 0.0575(7) Uani d 1
H H26A 0.840826 0.738582 0.303606 0.086 Uiso calc 1
H H26B 0.901263 0.775487 0.420976 0.086 Uiso calc 1
H H26C 0.829479 0.881343 0.324457 0.086 Uiso calc 1
C C25 0.4893(3) 0.9294(2) 0.2705(2) 0.0465(6) Uani d 1
H H25 0.573439 0.932437 0.209051 0.056 Uiso calc 1
C C24 0.3315(4) 0.9808(3) 0.2504(3) 0.0556(7) Uani d 1
H H24 0.308350 1.019279 0.174135 0.067 Uiso calc 1
N N1 0.6152(2) 0.6429(2) 0.97202(18) 0.0427(5) Uani d 1
N N2 0.6626(2) 0.81578(19) 0.43055(18) 0.0403(5) Uani d 1
C C2 0.1002(3) 0.7587(2) 0.7937(2) 0.0346(5) Uani d 1
C C14 0.7258(3) 0.3672(3) 0.7182(3) 0.0517(7) Uani d 1
H H14 0.748386 0.307509 0.657587 0.062 Uiso calc 1
C C3 -0.0168(3) 0.6924(2) 0.7922(2) 0.0420(6) Uani d 1
H H3 -0.109288 0.711578 0.848612 0.050 Uiso calc 1
O O3 -0.0538(3) 0.8571(2) 0.97210(19) 0.0631(6) Uani d 1
C C4 0.0012(3) 0.5995(2) 0.7097(2) 0.0456(6) Uani d 1
H H4 -0.076746 0.554773 0.711828 0.055 Uiso calc 1
C C5 0.1353(3) 0.5732(3) 0.6238(2) 0.0452(6) Uani d 1
H H5 0.147565 0.512118 0.565909 0.054 Uiso calc 1
C C6 0.2518(3) 0.6386(2) 0.6243(2) 0.0419(6) Uani d 1
H H6 0.341532 0.621037 0.565193 0.050 Uiso calc 1
C C7 0.2402(3) 0.7292(2) 0.7094(2) 0.0341(5) Uani d 1
C C21 0.3939(3) 0.8673(2) 0.4803(2) 0.0339(5) Uani d 1
C C8 0.3842(3) 0.7849(2) 0.7119(2) 0.0332(5) Uani d 1
H H8 0.341561 0.869135 0.746666 0.040 Uiso calc 1
C C22 0.2345(3) 0.9212(2) 0.4559(2) 0.0436(6) Uani d 1
H H22 0.148793 0.919612 0.516422 0.052 Uiso calc 1
C C9 0.4939(3) 0.7048(2) 0.7995(2) 0.0347(5) Uani d 1
C C23 0.2062(3) 0.9762(3) 0.3419(3) 0.0543(7) Uani d 1
H H23 0.100327 1.011219 0.325564 0.065 Uiso calc 1
C C10 0.5135(3) 0.7397(2) 0.9123(2) 0.0414(6) Uani d 1
H H10 0.464125 0.819036 0.944587 0.050 Uiso calc 1
C C11 0.6628(3) 0.5408(2) 0.8979(2) 0.0368(5) Uani d 1
C C13 0.6259(3) 0.4862(2) 0.6972(2) 0.0421(6) Uani d 1
H H13 0.582726 0.506790 0.622801 0.050 Uiso calc 1
C C12 0.5903(3) 0.5755(2) 0.7882(2) 0.0339(5) Uani d 1
C C19 0.6294(3) 0.7755(2) 0.5505(2) 0.0371(5) Uani d 1
H H19 0.707140 0.734204 0.601145 0.044 Uiso calc 1
C C15 0.7928(3) 0.3347(3) 0.8272(3) 0.0542(7) Uani d 1
H H15 0.858248 0.253282 0.839323 0.065 Uiso calc 1
C C17 0.6653(4) 0.6456(3) 1.0926(2) 0.0616(8) Uani d 1
H H17A 0.769095 0.663417 1.083578 0.092 Uiso calc 1
H H17B 0.672004 0.564573 1.134905 0.092 Uiso calc 1
H H17C 0.587916 0.710521 1.139210 0.092 Uiso calc 1
C C16 0.7642(3) 0.4213(3) 0.9186(2) 0.0493(6) Uani d 1
H H16 0.811197 0.400285 0.991351 0.059 Uiso calc 1
C C20 0.5193(3) 0.8728(2) 0.3856(2) 0.0363(5) Uani d 1
C C18 0.4677(3) 0.8041(2) 0.5851(2) 0.0322(5) Uani d 1

loop_
_atom_site_aniso_label
_atom_site_aniso_U_11
_atom_site_aniso_U_22
_atom_site_aniso_U_33
_atom_site_aniso_U_12
_atom_site_aniso_U_13
_atom_site_aniso_U_23
O1 0.0693(14) 0.0618(13) 0.0698(14) -0.0252(11) 0.0249(11) -0.0267(11)
C1 0.0343(12) 0.0498(15) 0.0381(13) -0.0080(11) -0.0023(10) 0.0048(11)
C26 0.0394(14) 0.0683(19) 0.0607(18) -0.0173(13) 0.0129(12) 0.0022(14)
C25 0.0609(16) 0.0423(13) 0.0386(13) -0.0200(12) -0.0030(12) 0.0028(11)
C24 0.0698(19) 0.0517(16) 0.0477(16) -0.0171(14) -0.0213(14) 0.0135(12)
N1 0.0414(11) 0.0582(13) 0.0315(10) -0.0179(10) -0.0058(8) -0.0007(9)
N2 0.0317(10) 0.0449(11) 0.0427(11) -0.0119(8) 0.0025(8) 0.0025(9)
C2 0.0281(10) 0.0387(12) 0.0344(11) -0.0053(9) -0.0052(9) 0.0066(9)
C14 0.0551(16) 0.0435(14) 0.0540(16) -0.0087(12) -0.0038(13) -0.0073(12)
C3 0.0290(11) 0.0503(14) 0.0440(13) -0.0097(10) 0.0006(10) 0.0045(11)
O3 0.0614(13) 0.0700(14) 0.0543(12) -0.0209(11) 0.0201(10) -0.0137(11)
C4 0.0379(13) 0.0517(15) 0.0535(15) -0.0237(11) -0.0074(11) 0.0056(12)
C5 0.0428(13) 0.0518(15) 0.0448(14) -0.0182(11) -0.0032(11) -0.0067(11)
C6 0.0327(12) 0.0542(15) 0.0394(13) -0.0144(11) 0.0013(10) -0.0040(11)
C7 0.0287(10) 0.0411(12) 0.0329(11) -0.0104(9) -0.0055(9) 0.0050(9)
C21 0.0348(11) 0.0290(11) 0.0380(12) -0.0089(9) -0.0040(9) -0.0002(9)
C8 0.0275(10) 0.0372(12) 0.0351(12) -0.0096(9) -0.0004(9) -0.0034(9)
C22 0.0373(12) 0.0411(13) 0.0495(15) -0.0047(10) -0.0080(11) 0.0016(11)
C9 0.0292(11) 0.0442(13) 0.0326(11) -0.0147(9) 0.0001(9) -0.0016(9)
C23 0.0486(15) 0.0500(16) 0.0623(18) -0.0049(12) -0.0209(13) 0.0071(13)
C10 0.0375(12) 0.0496(14) 0.0383(13) -0.0154(11) 0.0003(10) -0.0038(11)
C11 0.0326(11) 0.0463(13) 0.0341(12) -0.0174(10) -0.0008(9) 0.0023(10)
C13 0.0420(13) 0.0439(14) 0.0416(13) -0.0127(11) -0.0060(10) -0.0024(11)
C12 0.0290(10) 0.0422(12) 0.0323(11) -0.0144(9) -0.0001(9) -0.0003(9)
C19 0.0323(11) 0.0415(13) 0.0369(12) -0.0106(10) -0.0022(9) 0.0016(10)
C15 0.0528(16) 0.0438(15) 0.0589(17) -0.0042(12) -0.0037(13) 0.0072(13)
C17 0.0698(19) 0.087(2) 0.0350(14) -0.0299(17) -0.0130(13) -0.0032(14)
C16 0.0462(14) 0.0571(16) 0.0433(14) -0.0139(12) -0.0085(11) 0.0141(12)
C20 0.0381(12) 0.0321(11) 0.0399(12) -0.0125(9) -0.0021(10) -0.0017(9)
C18 0.0293(10) 0.0304(11) 0.0363(12) -0.0082(9) -0.0009(9) -0.0018(9)

loop_
_atom_type_symbol
_atom_type_description
_atom_type_scat_dispersion_real
_atom_type_scat_dispersion_imag
_atom_type_scat_source
C C 0.0033 0.0016 'International Tables Vol C Tables 4.2.6.8 and 6.1.1.4'
H H 0.0000 0.0000 'International Tables Vol C Tables 4.2.6.8 and 6.1.1.4'
N N 0.0061 0.0033 'International Tables Vol C Tables 4.2.6.8 and 6.1.1.4'
O O 0.0106 0.0060 'International Tables Vol C Tables 4.2.6.8 and 6.1.1.4'

loop_
_geom_angle_atom_site_label_1
_geom_angle_atom_site_label_2
_geom_angle_atom_site_label_3
_geom_angle
O1 C1 O3 120.9(2)
O1 C1 C2 124.9(2)
O3 C1 C2 114.1(2)
N2 C26 H26A 109.5
N2 C26 H26B 109.5
H26A C26 H26B 109.5
N2 C26 H26C 109.5
H26A C26 H26C 109.5
H26B C26 H26C 109.5
C24 C25 C20 117.9(2)
C24 C25 H25 121.1
C20 C25 H25 121.1
C25 C24 C23 121.0(3)
C25 C24 H24 119.5
C23 C24 H24 119.5
C11 N1 C10 108.1(2)
C11 N1 C17 125.0(2)
C10 N1 C17 126.9(2)
C20 N2 C19 108.30(19)
C20 N2 C26 126.1(2)
C19 N2 C26 125.6(2)
C3 C2 C7 119.2(2)
C3 C2 C1 116.8(2)
C7 C2 C1 123.9(2)
C13 C14 C15 121.4(3)
C13 C14 H14 119.3
C15 C14 H14 119.3
C4 C3 C2 121.6(2)
C4 C3 H3 119.2
C2 C3 H3 119.2
C1 O3 H3O 102(5)
C3 C4 C5 119.5(2)
C3 C4 H4 120.2
C5 C4 H4 120.2
C4 C5 C6 119.2(2)
C4 C5 H5 120.4
C6 C5 H5 120.4
C5 C6 C7 122.6(2)
C5 C6 H6 118.7
C7 C6 H6 118.7
C6 C7 C2 117.7(2)
C6 C7 C8 118.5(2)
C2 C7 C8 123.7(2)
C22 C21 C20 118.0(2)
C22 C21 C18 134.8(2)
C20 C21 C18 107.2(2)
C9 C8 C18 114.13(18)
C9 C8 C7 108.83(18)
C18 C8 C7 112.70(18)
C9 C8 H8 106.9
C18 C8 H8 106.9
C7 C8 H8 106.9
C23 C22 C21 119.3(2)
C23 C22 H22 120.3
C21 C22 H22 120.3
C10 C9 C12 105.5(2)
C10 C9 C8 125.6(2)
C12 C9 C8 128.7(2)
C22 C23 C24 121.6(3)
C22 C23 H23 119.2
C24 C23 H23 119.2
C9 C10 N1 111.3(2)
C9 C10 H10 124.4
N1 C10 H10 124.4
N1 C11 C16 129.4(2)
N1 C11 C12 108.1(2)
C16 C11 C12 122.5(2)
C14 C13 C12 119.5(2)
C14 C13 H13 120.2
C12 C13 H13 120.2
C13 C12 C11 118.0(2)
C13 C12 C9 135.0(2)
C11 C12 C9 107.0(2)
C18 C19 N2 110.8(2)
C18 C19 H19 124.6
N2 C19 H19 124.6
C14 C15 C16 121.0(2)
C14 C15 H15 119.5
C16 C15 H15 119.5
N1 C17 H17A 109.5
N1 C17 H17B 109.5
H17A C17 H17B 109.5
N1 C17 H17C 109.5
H17A C17 H17C 109.5
H17B C17 H17C 109.5
C15 C16 C11 117.6(2)
C15 C16 H16 121.2
C11 C16 H16 121.2
N2 C20 C25 130.2(2)
N2 C20 C21 107.6(2)
C25 C20 C21 122.2(2)
C19 C18 C21 106.1(2)
C19 C18 C8 126.7(2)
C21 C18 C8 126.96(19)

loop_
_geom_bond_atom_site_label_1
_geom_bond_atom_site_label_2
_geom_bond_distance
O1 C1 1.193(3)
C1 O3 1.311(3)
C1 C2 1.507(4)
C26 N2 1.445(3)
C26 H26A 0.9600
C26 H26B 0.9600
C26 H26C 0.9600
C25 C24 1.371(4)
C25 C20 1.389(3)
C25 H25 0.9300
C24 C23 1.385(4)
C24 H24 0.9300
N1 C11 1.368(3)
N1 C10 1.371(3)
N1 C17 1.449(3)
N2 C20 1.370(3)
N2 C19 1.375(3)
C2 C3 1.395(3)
C2 C7 1.402(3)
C14 C13 1.379(4)
C14 C15 1.380(4)
C14 H14 0.9300
C3 C4 1.373(4)
C3 H3 0.9300
O3 H3O 0.820(10)
C4 C5 1.374(3)
C4 H4 0.9300
C5 C6 1.383(3)
C5 H5 0.9300
C6 C7 1.384(3)
C6 H6 0.9300
C7 C8 1.529(3)
C21 C22 1.402(3)
C21 C20 1.410(3)
C21 C18 1.431(3)
C8 C9 1.507(3)
C8 C18 1.507(3)
C8 H8 0.9800
C22 C23 1.370(4)
C22 H22 0.9300
C9 C10 1.365(3)
C9 C12 1.441(3)
C23 H23 0.9300
C10 H10 0.9300
C11 C16 1.388(4)
C11 C12 1.410(3)
C13 C12 1.394(3)
C13 H13 0.9300
C19 C18 1.358(3)
C19 H19 0.9300
C15 C16 1.380(4)
C15 H15 0.9300
C17 H17A 0.9600
C17 H17B 0.9600
C17 H17C 0.9600
C16 H16 0.9300

loop_
_geom_hbond_atom_site_label_D
_geom_hbond_atom_site_label_H
_geom_hbond_atom_site_label_A
_geom_hbond_site_symmetry_A
_geom_hbond_distance_DH
_geom_hbond_distance_HA
_geom_hbond_distance_DA
_geom_hbond_angle_DHA
_geom_hbond_publ_flag
O3 H3O O1 2_577 0.82(4) 1.89(5) 2.679(3) 163(6) y
C8 H8 O1 . 0.98 2.20 2.945(4) 132 y

loop_
_geom_torsion_atom_site_label_1
_geom_torsion_atom_site_label_2
_geom_torsion_atom_site_label_3
_geom_torsion_atom_site_label_4
_geom_torsion
C20 C25 C24 C23 -0.1(4)
O1 C1 C2 C3 -161.0(3)
O3 C1 C2 C3 16.6(3)
O1 C1 C2 C7 16.6(4)
O3 C1 C2 C7 -165.8(2)
C7 C2 C3 C4 -0.5(3)
C1 C2 C3 C4 177.2(2)
C2 C3 C4 C5 -1.9(4)
C3 C4 C5 C6 1.7(4)
C4 C5 C6 C7 0.8(4)
C5 C6 C7 C2 -3.1(4)
C5 C6 C7 C8 172.9(2)
C3 C2 C7 C6 2.9(3)
C1 C2 C7 C6 -174.7(2)
C3 C2 C7 C8 -172.9(2)
C1 C2 C7 C8 9.5(3)
C6 C7 C8 C9 -90.0(2)
C2 C7 C8 C9 85.8(3)
C6 C7 C8 C18 37.6(3)
C2 C7 C8 C18 -146.6(2)
C20 C21 C22 C23 0.4(3)
C18 C21 C22 C23 179.7(3)
C18 C8 C9 C10 125.1(2)
C7 C8 C9 C10 -108.1(2)
C18 C8 C9 C12 -59.5(3)
C7 C8 C9 C12 67.3(3)
C21 C22 C23 C24 -0.6(4)
C25 C24 C23 C22 0.4(4)
C12 C9 C10 N1 0.4(3)
C8 C9 C10 N1 176.70(19)
C11 N1 C10 C9 -0.7(3)
C17 N1 C10 C9 179.4(2)
C10 N1 C11 C16 -179.6(2)
C17 N1 C11 C16 0.3(4)
C10 N1 C11 C12 0.7(2)
C17 N1 C11 C12 -179.4(2)
C15 C14 C13 C12 -0.7(4)
C14 C13 C12 C11 1.9(3)
C14 C13 C12 C9 -179.8(2)
N1 C11 C12 C13 178.30(19)
C16 C11 C12 C13 -1.4(3)
N1 C11 C12 C9 -0.5(2)
C16 C11 C12 C9 179.8(2)
C10 C9 C12 C13 -178.4(2)
C8 C9 C12 C13 5.4(4)
C10 C9 C12 C11 0.1(2)
C8 C9 C12 C11 -176.1(2)
C20 N2 C19 C18 0.3(3)
C26 N2 C19 C18 179.6(2)
C13 C14 C15 C16 -1.0(4)
C14 C15 C16 C11 1.5(4)
N1 C11 C16 C15 -179.9(2)
C12 C11 C16 C15 -0.2(4)
C19 N2 C20 C25 179.3(2)
C26 N2 C20 C25 0.1(4)
C19 N2 C20 C21 -0.2(3)
C26 N2 C20 C21 -179.4(2)
C24 C25 C20 N2 -179.5(2)
C24 C25 C20 C21 -0.1(4)
C22 C21 C20 N2 179.5(2)
C18 C21 C20 N2 0.0(2)
C22 C21 C20 C25 0.0(3)
C18 C21 C20 C25 -179.5(2)
N2 C19 C18 C21 -0.3(3)
N2 C19 C18 C8 -174.8(2)
C22 C21 C18 C19 -179.2(3)
C20 C21 C18 C19 0.2(2)
C22 C21 C18 C8 -4.7(4)
C20 C21 C18 C8 174.7(2)
C9 C8 C18 C19 -11.6(3)
C7 C8 C18 C19 -136.4(2)
C9 C8 C18 C21 175.0(2)
C7 C8 C18 C21 50.2(3)

_cod_database_fobs_code 2242676
